data_1551985
loop_
_publ_author_name
'Bringley, J. F.'
'Scott, B. A.'
'La Placa, S. J.'
'McGuire, T. R.'
'Mehran, F.'
'McElfresh, M. W.'
'Cox, D. E.'

_publ_section_title
;
 Structure and properties of the LaCuO3&#x2212;\d perovskites
;
_journal_issue 22
_journal_name_full 'Physical Review B'
_journal_page_first 15269
_journal_paper_doi 10.1103/PhysRevB.47.15269
_journal_volume 47
_journal_year 1993
_chemical_formula_structural 'La Cu O3'
_chemical_formula_sum 'Cu La O3'
_space_group_IT_number 83
_space_group_name_Hall '-P 4'
_space_group_name_H-M_alt 'P 4/m'
_cell_angle_alpha 90
_cell_angle_beta 90
_cell_angle_gamma 90
_cell_formula_units_Z 1
_cell_length_a 3.81897
_cell_length_b 3.81897
_cell_length_c 3.97258
_cell_volume 57.938
_cod_data_source_file LaCuO3-P4m.cif
_cod_data_source_block VESTA_phase_1
_cod_database_code 1551985

loop_
_symmetry_equiv_pos_as_xyz
'x, y, z'
'-x, -y, -z'
'-x, -y, z'
'x, y, -z'
'-y, x, z'
'y, -x, -z'
'y, -x, z'
'-y, x, -z'

loop_
_atom_site_label
_atom_site_occupancy
_atom_site_fract_x
_atom_site_fract_y
_atom_site_fract_z
_atom_site_adp_type
_atom_site_B_iso_or_equiv
_atom_site_type_symbol
Cu 1.0 0.000000 0.000000 0.000000 Biso 1.000000 Cu
La 1.0 0.500000 0.500000 0.500000 Biso 1.000000 La
O1 1.0 0.000000 0.000000 0.500000 Biso 1.000000 O
O2 1.0 0.500000 0.000000 0.000000 Biso 1.000000 O
